data_4078176
loop_
_publ_author_name
'Motoyama, Kazuki'
'Ikeda, Masahiro'
'Miyake, Yoshihiro'
'Nishibayashi, Yoshiaki'

_publ_section_title
;
 Ruthenium- and Copper-Catalyzed Enantioselective Propargylic Alkylation
 of Propargylic Alcohols with \b-Keto Phosphonates
;
_journal_issue 8
_journal_name_full Organometallics
_journal_page_first 3426
_journal_paper_doi 10.1021/om300219f
_journal_volume 31
_journal_year 2012
_chemical_absolute_configuration ad
_chemical_formula_moiety 'C22 H25 O4 P'
_chemical_formula_sum 'C22 H25 O4 P'
_chemical_formula_weight 384.41
_space_group_IT_number 4
_symmetry_cell_setting monoclinic
_symmetry_Int_Tables_number 4
_symmetry_space_group_name_Hall 'P 2yb'
_symmetry_space_group_name_H-M 'P 1 21 1'
_atom_sites_solution_hydrogens geom
_atom_sites_solution_primary direct
_atom_sites_solution_secondary difmap
_cell_angle_alpha 90.0000
_cell_angle_beta 93.2572(15)
_cell_angle_gamma 90.0000
_cell_formula_units_Z 2
_cell_length_a 7.2020(4)
_cell_length_b 8.2457(5)
_cell_length_c 16.4105(9)
_cell_measurement_reflns_used 7731
_cell_measurement_temperature 93
_cell_measurement_theta_max 27.48
_cell_measurement_theta_min 3.03
_cell_volume 972.97(10)
_computing_cell_refinement PROCESS-AUTO
_computing_data_collection PROCESS-AUTO
_computing_data_reduction PROCESS-AUTO
_computing_molecular_graphics 'CrystalStructure 4.0'
_computing_publication_material 'CrystalStructure 4.0 (Rigaku, 2010)'
_computing_structure_refinement 'CRYSTALS (Carruthers, et al., 1999)'
_computing_structure_solution SIR97
_diffrn_ambient_temperature 93
_diffrn_detector_area_resol_mean 7.143
_diffrn_measured_fraction_theta_full 0.974
_diffrn_measured_fraction_theta_max 0.974
_diffrn_measurement_device_type 'Rigaku Saturn70'
_diffrn_measurement_method \w
_diffrn_radiation_type 'Mo K\a'
_diffrn_radiation_wavelength 0.71075
_diffrn_reflns_av_R_equivalents 0.0336
_diffrn_reflns_limit_h_max 9
_diffrn_reflns_limit_h_min -9
_diffrn_reflns_limit_k_max 10
_diffrn_reflns_limit_k_min -10
_diffrn_reflns_limit_l_max 17
_diffrn_reflns_limit_l_min -21
_diffrn_reflns_number 7637
_diffrn_reflns_theta_full 27.47
_diffrn_reflns_theta_max 27.47
_diffrn_standards_number 0
_exptl_absorpt_coefficient_mu 0.1661
_exptl_absorpt_correction_T_max 0.985
_exptl_absorpt_correction_T_min 0.831
_exptl_absorpt_correction_type multi-scan
_exptl_absorpt_process_details 'REQAB (Rigaku, 1998)'
_exptl_crystal_colour Colorless
_exptl_crystal_density_diffrn 1.312
_exptl_crystal_density_method 'not measured'
_exptl_crystal_description Plate
_exptl_crystal_F_000 408.00
_exptl_crystal_size_max 0.200
_exptl_crystal_size_mid 0.100
_exptl_crystal_size_min 0.090
_refine_diff_density_max 0.364
_refine_diff_density_min -0.448
_refine_ls_abs_structure_details 'Flack, H. D. (1983), Acta Cryst. A39, 876-881.  1581 Friedel Pairs'
_refine_ls_abs_structure_Flack 0.02(7)
_refine_ls_extinction_coef 46(13)
_refine_ls_extinction_method 'Larson (1970) Crystallographic Computing eq. 22'
_refine_ls_goodness_of_fit_ref 1.000
_refine_ls_hydrogen_treatment constr
_refine_ls_number_parameters 271
_refine_ls_number_reflns 3906
_refine_ls_R_factor_gt 0.0343
_refine_ls_shift/su_max 0.000
_refine_ls_structure_factor_coef Fsqd
_refine_ls_weighting_details 'w = 1/[2.8450\s(Fo^2^)]/(4Fo^2^)'
_refine_ls_weighting_scheme calc
_refine_ls_wR_factor_ref 0.0808
_reflns_number_gt 3846
_reflns_number_total 3906
_reflns_threshold_expression F^2^>2.0\s(F^2^)
_cod_data_source_file om300219f_si_002.cif
_cod_data_source_block anti-5a
_cod_original_cell_volume 972.97(9)
_cod_database_code 4078176

loop_
_symmetry_equiv_pos_site_id
_symmetry_equiv_pos_as_xyz
1 +X,+Y,+Z
2 -X,1/2+Y,-Z

loop_
_atom_site_label
_atom_site_type_symbol
_atom_site_fract_x
_atom_site_fract_y
_atom_site_fract_z
_atom_site_U_iso_or_equiv
_atom_site_adp_type
_atom_site_occupancy
_atom_site_symmetry_multiplicity
_atom_site_calc_flag
_atom_site_refinement_flags
P(1) P 0.25222(5) 0.65376(7) 0.12573(2) 0.01571(11) Uani 1.0 2 d .
O(1) O 0.49058(15) 0.62954(15) 0.28922(7) 0.0204(4) Uani 1.0 2 d .
O(2) O 0.34673(16) 0.82633(14) 0.12410(8) 0.0215(4) Uani 1.0 2 d .
O(3) O 0.06499(15) 0.67724(16) 0.07295(7) 0.0224(4) Uani 1.0 2 d .
O(4) O 0.37020(16) 0.51837(15) 0.10102(8) 0.0204(4) Uani 1.0 2 d .
C(1) C 0.1710(2) 0.6373(2) 0.22902(9) 0.0144(4) Uani 1.0 2 d .
C(2) C 0.3366(2) 0.6894(2) 0.28791(9) 0.0159(4) Uani 1.0 2 d .
C(3) C 0.2758(3) 0.8287(3) 0.33990(11) 0.0212(5) Uani 1.0 2 d .
C(4) C 0.1173(3) 0.9077(3) 0.28873(11) 0.0211(5) Uani 1.0 2 d .
C(5) C 0.0178(3) 0.7632(2) 0.24605(11) 0.0180(5) Uani 1.0 2 d .
C(6) C 0.1112(3) 0.4549(2) 0.24307(10) 0.0152(4) Uani 1.0 2 d .
C(7) C -0.0753(3) 0.4294(2) 0.20335(10) 0.0168(5) Uani 1.0 2 d .
C(8) C -0.2273(3) 0.4198(2) 0.17293(11) 0.0204(5) Uani 1.0 2 d .
C(9) C 0.1154(3) 0.4062(2) 0.33356(10) 0.0148(4) Uani 1.0 2 d .
C(10) C -0.0353(3) 0.43929(19) 0.37834(10) 0.0169(5) Uani 1.0 2 d .
C(11) C -0.0370(3) 0.3975(2) 0.46180(10) 0.0192(5) Uani 1.0 2 d .
C(12) C 0.1091(3) 0.3166(2) 0.49891(10) 0.0196(5) Uani 1.0 2 d .
C(13) C 0.2668(3) 0.2749(2) 0.45497(11) 0.0176(5) Uani 1.0 2 d .
C(14) C 0.4186(3) 0.1897(2) 0.49362(11) 0.0215(5) Uani 1.0 2 d .
C(15) C 0.5722(3) 0.1529(3) 0.45152(11) 0.0226(5) Uani 1.0 2 d .
C(16) C 0.5800(3) 0.1986(2) 0.36883(11) 0.0207(5) Uani 1.0 2 d .
C(17) C 0.4348(3) 0.2803(2) 0.32989(11) 0.0178(5) Uani 1.0 2 d .
C(18) C 0.2724(3) 0.3218(2) 0.37134(10) 0.0159(5) Uani 1.0 2 d .
C(19) C 0.5428(3) 0.8534(3) 0.11226(12) 0.0250(5) Uani 1.0 2 d .
C(20) C 0.6038(3) 0.9956(3) 0.16453(13) 0.0318(6) Uani 1.0 2 d .
C(21) C 0.0606(3) 0.6470(4) -0.01502(10) 0.0353(6) Uani 1.0 2 d .
C(22) C -0.1333(3) 0.6567(3) -0.04898(11) 0.0358(6) Uani 1.0 2 d .
H(1) H 0.2327 0.7884 0.3910 0.0256 Uiso 1.0 2 calc R
H(2) H 0.3790 0.9025 0.3509 0.0256 Uiso 1.0 2 calc R
H(3) H 0.0335 0.9678 0.3218 0.0259 Uiso 1.0 2 calc R
H(4) H 0.1654 0.9792 0.2480 0.0255 Uiso 1.0 2 calc R
H(5) H -0.0469 0.7951 0.1951 0.0214 Uiso 1.0 2 calc R
H(6) H -0.0704 0.7174 0.2822 0.0216 Uiso 1.0 2 calc R
H(7) H 0.1991 0.3856 0.2158 0.0186 Uiso 1.0 2 calc R
H(8) H -0.3471 0.4123 0.1489 0.0249 Uiso 1.0 2 calc R
H(9) H -0.1380 0.4912 0.3533 0.0203 Uiso 1.0 2 calc R
H(10) H -0.1407 0.4220 0.4908 0.0232 Uiso 1.0 2 calc R
H(11) H 0.1078 0.2925 0.5542 0.0235 Uiso 1.0 2 calc R
H(12) H 0.4115 0.1578 0.5477 0.0256 Uiso 1.0 2 calc R
H(13) H 0.6731 0.1012 0.4782 0.0267 Uiso 1.0 2 calc R
H(14) H 0.6829 0.1719 0.3398 0.0245 Uiso 1.0 2 calc R
H(15) H 0.4401 0.3082 0.2752 0.0209 Uiso 1.0 2 calc R
H(16) H 0.6145 0.7591 0.1303 0.0305 Uiso 1.0 2 calc R
H(17) H 0.5627 0.8747 0.0553 0.0307 Uiso 1.0 2 calc R
H(18) H 0.5253 1.0861 0.1494 0.0384 Uiso 1.0 2 calc R
H(19) H 0.7309 1.0228 0.1561 0.0382 Uiso 1.0 2 calc R
H(20) H 0.5913 0.9701 0.2210 0.0388 Uiso 1.0 2 calc R
H(21) H 0.1358 0.7287 -0.0400 0.0424 Uiso 1.0 2 calc R
H(22) H 0.1124 0.5404 -0.0244 0.0426 Uiso 1.0 2 calc R
H(23) H -0.1411 0.6232 -0.1051 0.0425 Uiso 1.0 2 calc R
H(24) H -0.1771 0.7663 -0.0451 0.0424 Uiso 1.0 2 calc R
H(25) H -0.2087 0.5867 -0.0178 0.0430 Uiso 1.0 2 calc R

loop_
_atom_site_aniso_label
_atom_site_aniso_U_11
_atom_site_aniso_U_22
_atom_site_aniso_U_33
_atom_site_aniso_U_12
_atom_site_aniso_U_13
_atom_site_aniso_U_23
P(1) 0.01409(19) 0.0200(2) 0.0131(3) -0.00075(18) 0.00123(15) 0.00164(19)
O(1) 0.0158(6) 0.0251(8) 0.0200(7) -0.0006(5) -0.0017(5) -0.0001(6)
O(2) 0.0146(6) 0.0205(7) 0.0298(8) -0.0010(5) 0.0053(5) 0.0063(6)
O(3) 0.0178(6) 0.0359(8) 0.0132(6) 0.0018(6) -0.0001(5) 0.0020(6)
O(4) 0.0188(7) 0.0235(7) 0.0194(7) -0.0011(5) 0.0039(5) -0.0019(6)
C(1) 0.0129(7) 0.0160(8) 0.0141(8) 0.0014(7) -0.0001(6) 0.0023(7)
C(2) 0.0176(8) 0.0192(9) 0.0111(8) -0.0033(7) 0.0023(6) 0.0035(7)
C(3) 0.0236(9) 0.0219(9) 0.0180(10) -0.0022(7) 0.0000(7) -0.0032(8)
C(4) 0.0225(9) 0.0188(9) 0.0225(10) 0.0009(8) 0.0043(8) -0.0027(8)
C(5) 0.0172(8) 0.0189(9) 0.0180(9) 0.0024(7) 0.0024(7) -0.0002(7)
C(6) 0.0137(8) 0.0156(8) 0.0164(9) -0.0001(7) 0.0022(7) -0.0006(7)
C(7) 0.0199(9) 0.0165(8) 0.0143(9) -0.0020(7) 0.0028(7) -0.0009(7)
C(8) 0.0173(9) 0.0219(9) 0.0219(10) -0.0016(7) 0.0010(7) -0.0014(8)
C(9) 0.0153(8) 0.0150(8) 0.0140(9) -0.0021(7) 0.0001(7) 0.0011(7)
C(10) 0.0159(8) 0.0151(8) 0.0200(10) -0.0002(7) 0.0031(7) 0.0028(7)
C(11) 0.0193(8) 0.0179(9) 0.0209(10) -0.0033(7) 0.0064(7) -0.0006(7)
C(12) 0.0258(9) 0.0201(9) 0.0129(9) -0.0062(7) 0.0017(7) 0.0012(7)
C(13) 0.0175(8) 0.0154(8) 0.0196(9) -0.0048(7) -0.0007(7) -0.0003(7)
C(14) 0.0246(9) 0.0185(9) 0.0207(10) -0.0043(7) -0.0043(7) 0.0040(7)
C(15) 0.0201(8) 0.0168(8) 0.0299(10) -0.0018(8) -0.0076(7) 0.0029(9)
C(16) 0.0141(8) 0.0187(9) 0.0293(10) -0.0011(7) 0.0003(7) -0.0018(7)
C(17) 0.0172(8) 0.0173(9) 0.0187(9) -0.0020(7) 0.0004(7) 0.0002(7)
C(18) 0.0157(8) 0.0132(8) 0.0187(10) -0.0024(7) -0.0010(7) -0.0022(7)
C(19) 0.0179(9) 0.0290(10) 0.0289(11) -0.0046(8) 0.0088(8) 0.0027(9)
C(20) 0.0253(10) 0.0295(11) 0.0410(13) -0.0046(9) 0.0050(9) -0.0037(10)
C(21) 0.0312(10) 0.0587(15) 0.0155(10) 0.0088(12) -0.0018(8) -0.0006(11)
C(22) 0.0442(12) 0.0356(12) 0.0258(11) -0.0061(11) -0.0142(9) -0.0034(11)

loop_
_atom_type_symbol
_atom_type_description
_atom_type_scat_dispersion_real
_atom_type_scat_dispersion_imag
_atom_type_scat_source
C C 0.0033 0.0016
;
International Tables for Crystallography
(1992, Vol. C, Tables 4.2.6.8 and 6.1.1.4)
;
H H 0.0000 0.0000
;
International Tables for Crystallography
(1992, Vol. C, Table 6.1.1.4)
;
O O 0.0106 0.0060
;
International Tables for Crystallography
(1992, Vol. C, Tables 4.2.6.8 and 6.1.1.4)
;
P P 0.1023 0.0942
;
International Tables for Crystallography
(1992, Vol. C, Tables 4.2.6.8 and 6.1.1.4)
;

loop_
_geom_angle_atom_site_label_1
_geom_angle_atom_site_label_2
_geom_angle_atom_site_label_3
_geom_angle
_geom_angle_publ_flag
O(2) P(1) O(3) 103.70(7) yes
O(2) P(1) O(4) 114.98(7) yes
O(2) P(1) C(1) 104.10(8) yes
O(3) P(1) O(4) 115.56(8) yes
O(3) P(1) C(1) 102.14(7) yes
O(4) P(1) C(1) 114.73(8) yes
P(1) O(2) C(19) 124.32(11) yes
P(1) O(3) C(21) 119.47(11) yes
P(1) C(1) C(2) 106.35(10) yes
P(1) C(1) C(5) 112.66(11) yes
P(1) C(1) C(6) 108.01(11) yes
C(2) C(1) C(5) 103.40(13) yes
C(2) C(1) C(6) 112.19(13) yes
C(5) C(1) C(6) 113.97(13) yes
O(1) C(2) C(1) 124.59(15) yes
O(1) C(2) C(3) 126.41(15) yes
C(1) C(2) C(3) 108.96(13) yes
C(2) C(3) C(4) 104.25(14) yes
C(3) C(4) C(5) 103.54(14) yes
C(1) C(5) C(4) 106.41(13) yes
C(1) C(6) C(7) 108.66(13) yes
C(1) C(6) C(9) 113.46(13) yes
C(7) C(6) C(9) 110.92(14) yes
C(6) C(7) C(8) 175.39(19) yes
C(6) C(9) C(10) 119.53(14) yes
C(6) C(9) C(18) 120.98(15) yes
C(10) C(9) C(18) 119.46(15) yes
C(9) C(10) C(11) 121.44(15) yes
C(10) C(11) C(12) 120.29(16) yes
C(11) C(12) C(13) 120.77(16) yes
C(12) C(13) C(14) 120.71(16) yes
C(12) C(13) C(18) 119.26(15) yes
C(14) C(13) C(18) 120.02(16) yes
C(13) C(14) C(15) 120.50(17) yes
C(14) C(15) C(16) 120.16(16) yes
C(15) C(16) C(17) 120.51(16) yes
C(16) C(17) C(18) 121.31(17) yes
C(9) C(18) C(13) 118.72(15) yes
C(9) C(18) C(17) 123.78(15) yes
C(13) C(18) C(17) 117.49(15) yes
O(2) C(19) C(20) 107.34(15) yes
O(3) C(21) C(22) 109.27(15) yes
C(2) C(3) H(1) 110.224 no
C(2) C(3) H(2) 109.827 no
C(4) C(3) H(1) 110.884 no
C(4) C(3) H(2) 112.087 no
H(1) C(3) H(2) 109.468 no
C(3) C(4) H(3) 112.333 no
C(3) C(4) H(4) 110.747 no
C(5) C(4) H(3) 111.198 no
C(5) C(4) H(4) 109.392 no
H(3) C(4) H(4) 109.491 no
C(1) C(5) H(5) 109.777 no
C(1) C(5) H(6) 110.293 no
C(4) C(5) H(5) 111.717 no
C(4) C(5) H(6) 109.103 no
H(5) C(5) H(6) 109.499 no
C(1) C(6) H(7) 107.412 no
C(7) C(6) H(7) 108.119 no
C(9) C(6) H(7) 108.087 no
C(7) C(8) H(8) 179.929 no
C(9) C(10) H(9) 119.227 no
C(11) C(10) H(9) 119.335 no
C(10) C(11) H(10) 119.616 no
C(12) C(11) H(10) 120.051 no
C(11) C(12) H(11) 119.433 no
C(13) C(12) H(11) 119.743 no
C(13) C(14) H(12) 118.929 no
C(15) C(14) H(12) 120.565 no
C(14) C(15) H(13) 119.675 no
C(16) C(15) H(13) 120.124 no
C(15) C(16) H(14) 120.360 no
C(17) C(16) H(14) 119.118 no
C(16) C(17) H(15) 119.954 no
C(18) C(17) H(15) 118.733 no
O(2) C(19) H(16) 109.912 no
O(2) C(19) H(17) 110.740 no
C(20) C(19) H(16) 108.568 no
C(20) C(19) H(17) 110.742 no
H(16) C(19) H(17) 109.496 no
C(19) C(20) H(18) 108.095 no
C(19) C(20) H(19) 110.495 no
C(19) C(20) H(20) 109.823 no
H(18) C(20) H(19) 109.480 no
H(18) C(20) H(20) 109.480 no
H(19) C(20) H(20) 109.445 no
O(3) C(21) H(21) 108.484 no
O(3) C(21) H(22) 108.913 no
C(22) C(21) H(21) 109.972 no
C(22) C(21) H(22) 110.699 no
H(21) C(21) H(22) 109.464 no
C(21) C(22) H(23) 110.416 no
C(21) C(22) H(24) 109.485 no
C(21) C(22) H(25) 108.518 no
H(23) C(22) H(24) 109.480 no
H(23) C(22) H(25) 109.478 no
H(24) C(22) H(25) 109.445 no

loop_
_geom_bond_atom_site_label_1
_geom_bond_atom_site_label_2
_geom_bond_distance
_geom_bond_publ_flag
P(1) O(2) 1.5783(13) yes
P(1) O(3) 1.5726(12) yes
P(1) O(4) 1.4737(14) yes
P(1) C(1) 1.8293(16) yes
O(1) C(2) 1.2127(19) yes
O(2) C(19) 1.454(2) yes
O(3) C(21) 1.464(2) yes
C(1) C(2) 1.552(2) yes
C(1) C(5) 1.552(3) yes
C(1) C(6) 1.585(3) yes
C(2) C(3) 1.510(3) yes
C(3) C(4) 1.525(3) yes
C(4) C(5) 1.539(3) yes
C(6) C(7) 1.475(3) yes
C(6) C(9) 1.537(3) yes
C(7) C(8) 1.179(3) yes
C(9) C(10) 1.372(3) yes
C(9) C(18) 1.438(3) yes
C(10) C(11) 1.413(3) yes
C(11) C(12) 1.360(3) yes
C(12) C(13) 1.422(3) yes
C(13) C(14) 1.419(3) yes
C(13) C(18) 1.429(3) yes
C(14) C(15) 1.371(3) yes
C(15) C(16) 1.413(3) yes
C(16) C(17) 1.371(3) yes
C(17) C(18) 1.427(3) yes
C(19) C(20) 1.504(3) yes
C(21) C(22) 1.476(3) yes
C(3) H(1) 0.970 no
C(3) H(2) 0.970 no
C(4) H(3) 0.970 no
C(4) H(4) 0.970 no
C(5) H(5) 0.970 no
C(5) H(6) 0.970 no
C(6) H(7) 0.980 no
C(8) H(8) 0.930 no
C(10) H(9) 0.930 no
C(11) H(10) 0.930 no
C(12) H(11) 0.930 no
C(14) H(12) 0.930 no
C(15) H(13) 0.930 no
C(16) H(14) 0.930 no
C(17) H(15) 0.930 no
C(19) H(16) 0.970 no
C(19) H(17) 0.970 no
C(20) H(18) 0.960 no
C(20) H(19) 0.960 no
C(20) H(20) 0.960 no
C(21) H(21) 0.970 no
C(21) H(22) 0.970 no
C(22) H(23) 0.960 no
C(22) H(24) 0.960 no
C(22) H(25) 0.960 no

loop_
_geom_contact_atom_site_label_1
_geom_contact_atom_site_label_2
_geom_contact_distance
_geom_contact_publ_flag
_geom_contact_site_symmetry_2
P(1) O(1) 3.1083(12) no .
P(1) C(4) 3.5750(19) no .
P(1) C(7) 3.3095(18) no .
O(1) O(2) 3.2756(17) no .
O(1) O(4) 3.2903(18) no .
O(1) C(4) 3.534(2) no .
O(1) C(6) 3.143(2) no .
O(1) C(9) 3.383(2) no .
O(1) C(17) 2.989(2) no .
O(1) C(18) 3.312(2) no .
O(1) C(19) 3.479(3) no .
O(2) C(2) 2.920(2) no .
O(2) C(4) 3.315(3) no .
O(2) C(5) 3.229(3) no .
O(2) C(21) 3.333(3) no .
O(3) C(5) 2.966(3) no .
O(3) C(6) 3.341(2) no .
O(3) C(7) 3.166(2) no .
O(3) C(8) 3.467(3) no .
O(4) C(2) 3.397(2) no .
O(4) C(6) 3.112(2) no .
O(4) C(19) 3.031(3) no .
O(4) C(21) 3.040(3) no .
C(1) C(8) 3.463(3) no .
C(1) C(10) 3.360(3) no .
C(1) C(18) 3.544(3) no .
C(2) C(9) 2.948(3) no .
C(2) C(17) 3.507(3) no .
C(2) C(18) 3.369(3) no .
C(2) C(19) 3.582(3) no .
C(5) C(7) 2.909(3) no .
C(5) C(8) 3.512(3) no .
C(5) C(9) 3.332(3) no .
C(5) C(10) 3.476(3) no .
C(6) C(17) 3.026(3) no .
C(7) C(10) 2.871(3) no .
C(8) C(9) 3.509(3) no .
C(8) C(10) 3.574(3) no .
C(9) C(12) 2.815(3) no .
C(10) C(13) 2.800(3) no .
C(11) C(18) 2.817(3) no .
C(13) C(16) 2.801(3) no .
C(14) C(17) 2.798(3) no .
C(15) C(18) 2.830(3) no .
O(1) C(8) 3.347(3) no 1_655
O(2) C(22) 3.330(3) no 2_555
O(4) C(8) 3.173(2) no 1_655
O(4) C(22) 3.517(3) no 2_545
C(3) C(14) 3.597(3) no 2_656
C(8) O(1) 3.347(3) no 1_455
C(8) O(4) 3.173(2) no 1_455
C(10) C(16) 3.404(3) no 1_455
C(11) C(12) 3.560(3) no 2_556
C(11) C(15) 3.459(3) no 1_455
C(11) C(16) 3.485(3) no 1_455
C(12) C(11) 3.560(3) no 2_546
C(14) C(3) 3.597(3) no 2_646
C(15) C(11) 3.459(3) no 1_655
C(16) C(10) 3.404(3) no 1_655
C(16) C(11) 3.485(3) no 1_655
C(22) O(2) 3.330(3) no 2_545
C(22) O(4) 3.517(3) no 2_555
P(1) H(4) 3.4292 no .
P(1) H(5) 2.7523 no .
P(1) H(6) 3.5979 no .
P(1) H(7) 2.6995 no .
P(1) H(16) 2.7469 no .
P(1) H(17) 3.1541 no .
P(1) H(21) 2.8674 no .
P(1) H(22) 2.7706 no .
O(1) H(1) 2.8827 no .
O(1) H(2) 2.6136 no .
O(1) H(7) 3.1010 no .
O(1) H(15) 2.6829 no .
O(1) H(16) 3.0013 no .
O(1) H(20) 3.1234 no .
O(2) H(4) 2.7801 no .
O(2) H(5) 3.1363 no .
O(2) H(18) 2.5212 no .
O(2) H(19) 3.2237 no .
O(2) H(20) 2.5919 no .
O(2) H(21) 3.1213 no .
O(3) H(5) 2.4078 no .
O(3) H(7) 3.4580 no .
O(3) H(23) 3.2319 no .
O(3) H(24) 2.6353 no .
O(3) H(25) 2.5157 no .
O(4) H(7) 2.5555 no .
O(4) H(15) 3.3558 no .
O(4) H(16) 2.6777 no .
O(4) H(17) 3.3522 no .
O(4) H(21) 3.2814 no .
O(4) H(22) 2.6987 no .
C(1) H(1) 2.9470 no .
C(1) H(2) 3.2695 no .
C(1) H(3) 3.3010 no .
C(1) H(4) 2.8371 no .
C(1) H(9) 3.3286 no .
C(1) H(15) 3.3950 no .
C(2) H(3) 3.2375 no .
C(2) H(4) 2.7514 no .
C(2) H(5) 3.1986 no .
C(2) H(6) 2.9365 no .
C(2) H(7) 2.9193 no .
C(2) H(15) 3.2399 no .
C(2) H(16) 3.4085 no .
C(2) H(20) 3.1866 no .
C(3) H(5) 3.2397 no .
C(3) H(6) 2.7725 no .
C(3) H(20) 3.2910 no .
C(5) H(1) 2.7715 no .
C(5) H(2) 3.2468 no .
C(5) H(7) 3.4233 no .
C(5) H(9) 3.1000 no .
C(6) H(5) 3.1117 no .
C(6) H(6) 2.6269 no .
C(6) H(8) 3.5809 no .
C(6) H(9) 2.6365 no .
C(6) H(15) 2.6854 no .
C(7) H(5) 3.0267 no .
C(7) H(6) 2.7039 no .
C(7) H(9) 2.5779 no .
C(8) H(5) 3.3684 no .
C(8) H(6) 3.2069 no .
C(8) H(7) 3.1240 no .
C(8) H(9) 3.0505 no .
C(8) H(25) 3.4293 no .
C(9) H(1) 3.3828 no .
C(9) H(6) 2.9923 no .
C(9) H(10) 3.2580 no .
C(9) H(15) 2.7010 no .
C(10) H(1) 3.4652 no .
C(10) H(6) 2.7866 no .
C(10) H(7) 3.2665 no .
C(10) H(11) 3.2434 no .
C(12) H(9) 3.2350 no .
C(12) H(12) 2.6270 no .
C(13) H(10) 3.2596 no .
C(13) H(13) 3.2604 no .
C(13) H(15) 3.2798 no .
C(14) H(11) 2.6407 no .
C(14) H(14) 3.2502 no .
C(15) H(15) 3.2568 no .
C(16) H(12) 3.2573 no .
C(17) H(7) 2.6031 no .
C(17) H(13) 3.2517 no .
C(18) H(7) 2.6297 no .
C(18) H(9) 3.2676 no .
C(18) H(11) 3.2980 no .
C(18) H(12) 3.2983 no .
C(18) H(14) 3.2724 no .
C(20) H(4) 3.5149 no .
H(1) H(3) 2.3131 no .
H(1) H(4) 2.8450 no .
H(1) H(6) 2.8024 no .
H(2) H(3) 2.5638 no .
H(2) H(4) 2.3079 no .
H(2) H(20) 2.7500 no .
H(3) H(5) 2.5587 no .
H(3) H(6) 2.2782 no .
H(4) H(5) 2.2897 no .
H(4) H(6) 2.8229 no .
H(4) H(18) 3.2541 no .
H(4) H(20) 3.1246 no .
H(6) H(7) 3.5609 no .
H(6) H(9) 2.2673 no .
H(7) H(9) 3.5165 no .
H(7) H(15) 2.0433 no .
H(8) H(25) 3.2952 no .
H(9) H(10) 2.3283 no .
H(10) H(11) 2.2834 no .
H(11) H(12) 2.4608 no .
H(12) H(13) 2.3050 no .
H(13) H(14) 2.3499 no .
H(14) H(15) 2.2880 no .
H(16) H(18) 2.7940 no .
H(16) H(19) 2.3605 no .
H(16) H(20) 2.3025 no .
H(17) H(18) 2.3550 no .
H(17) H(19) 2.3389 no .
H(17) H(20) 2.8275 no .
H(17) H(21) 3.5774 no .
H(21) H(23) 2.3731 no .
H(21) H(24) 2.2716 no .
H(21) H(25) 2.7861 no .
H(22) H(23) 2.2971 no .
H(22) H(24) 2.8015 no .
H(22) H(25) 2.3518 no .
P(1) H(8) 3.5088 no 1_655
P(1) H(24) 3.4889 no 2_545
O(1) H(6) 3.2522 no 1_655
O(1) H(8) 3.1909 no 1_655
O(1) H(9) 3.0402 no 1_655
O(1) H(12) 2.7382 no 2_656
O(2) H(23) 2.8693 no 2_555
O(2) H(25) 2.9052 no 2_555
O(3) H(16) 3.4947 no 1_455
O(3) H(22) 3.3344 no 2_555
O(3) H(24) 3.5194 no 2_545
O(4) H(8) 2.3123 no 1_655
O(4) H(17) 2.8908 no 2_645
O(4) H(24) 2.6370 no 2_545
C(2) H(12) 3.1747 no 2_656
C(3) H(10) 3.0931 no 2_556
C(3) H(11) 3.3591 no 2_556
C(3) H(12) 3.1601 no 2_656
C(3) H(13) 3.5269 no 2_656
C(4) H(11) 3.2629 no 2_556
C(4) H(19) 3.5626 no 1_455
C(4) H(23) 3.5109 no 2_555
C(5) H(11) 3.4576 no 2_556
C(5) H(16) 3.3796 no 1_455
C(5) H(19) 3.2688 no 1_455
C(5) H(20) 3.5175 no 1_455
C(6) H(23) 3.5649 no 2_545
C(7) H(21) 3.1593 no 2_545
C(7) H(23) 3.4183 no 2_545
C(7) H(24) 3.5209 no 2_545
C(8) H(14) 3.5065 no 1_455
C(8) H(15) 3.1399 no 1_455
C(8) H(16) 3.0867 no 1_455
C(8) H(18) 3.2884 no 1_445
C(8) H(19) 3.2970 no 1_445
C(8) H(21) 2.7997 no 2_545
C(10) H(11) 3.1694 no 2_556
C(10) H(12) 3.5262 no 2_556
C(10) H(14) 3.0389 no 1_455
C(11) H(1) 3.0023 no 2_546
C(11) H(3) 3.5967 no 2_546
C(11) H(11) 3.3051 no 2_556
C(11) H(12) 3.4436 no 2_556
C(11) H(13) 3.2347 no 1_455
C(11) H(13) 3.2201 no 2_656
C(11) H(14) 3.3284 no 1_455
C(12) H(1) 3.1432 no 2_546
C(12) H(3) 3.4069 no 2_546
C(12) H(10) 3.2660 no 2_546
C(12) H(13) 2.8358 no 2_656
C(13) H(10) 3.1904 no 2_546
C(13) H(13) 2.9285 no 2_656
C(14) H(1) 3.1642 no 2_646
C(14) H(2) 3.3308 no 1_545
C(14) H(2) 3.3602 no 2_646
C(14) H(10) 3.0003 no 2_546
C(14) H(13) 3.4929 no 2_656
C(15) H(1) 3.0798 no 2_646
C(15) H(2) 2.9431 no 1_545
C(15) H(10) 3.0760 no 1_655
C(16) H(2) 2.8451 no 1_545
C(16) H(9) 3.1730 no 1_655
C(16) H(10) 3.3144 no 1_655
C(16) H(20) 3.0764 no 1_545
C(17) H(2) 3.1617 no 1_545
C(17) H(4) 3.3818 no 1_545
C(17) H(9) 3.5365 no 1_655
C(17) H(18) 3.4607 no 1_545
C(17) H(20) 3.3515 no 1_545
C(18) H(2) 3.5609 no 1_545
C(18) H(3) 3.4615 no 1_545
C(18) H(4) 3.5347 no 1_545
C(18) H(13) 3.3839 no 2_656
C(19) H(5) 3.2178 no 1_655
C(19) H(22) 3.3213 no 2_655
C(19) H(24) 3.4413 no 1_655
C(19) H(25) 3.3864 no 2_555
C(20) H(5) 3.0282 no 1_655
C(20) H(8) 3.4652 no 1_665
C(20) H(14) 3.2439 no 1_565
C(20) H(15) 3.4017 no 1_565
C(20) H(21) 3.4380 no 2_655
C(20) H(22) 3.1839 no 2_655
C(20) H(23) 3.5771 no 2_555
C(21) H(19) 3.0097 no 2_645
C(21) H(22) 3.5479 no 2_555
C(21) H(24) 3.3815 no 2_545
C(22) H(4) 3.5741 no 2_545
C(22) H(7) 3.3368 no 2_555
C(22) H(17) 3.3733 no 1_455
C(22) H(18) 3.2405 no 2_545
C(22) H(22) 3.3853 no 2_555
H(1) C(11) 3.0023 no 2_556
H(1) C(12) 3.1432 no 2_556
H(1) C(14) 3.1642 no 2_656
H(1) C(15) 3.0798 no 2_656
H(1) H(10) 2.3579 no 2_556
H(1) H(11) 2.6588 no 2_556
H(1) H(12) 2.9059 no 2_656
H(1) H(13) 2.6984 no 2_656
H(2) C(14) 3.3308 no 1_565
H(2) C(14) 3.3602 no 2_656
H(2) C(15) 2.9431 no 1_565
H(2) C(16) 2.8451 no 1_565
H(2) C(17) 3.1617 no 1_565
H(2) C(18) 3.5609 no 1_565
H(2) H(10) 3.1978 no 2_556
H(2) H(12) 2.9715 no 2_656
H(2) H(13) 3.3209 no 1_565
H(2) H(14) 3.1309 no 1_565
H(3) C(11) 3.5967 no 2_556
H(3) C(12) 3.4069 no 2_556
H(3) C(18) 3.4615 no 1_565
H(3) H(10) 3.1507 no 2_556
H(3) H(11) 2.7381 no 2_556
H(3) H(14) 3.0630 no 1_465
H(3) H(19) 3.4170 no 1_455
H(3) H(20) 3.5047 no 1_455
H(4) C(17) 3.3818 no 1_565
H(4) C(18) 3.5347 no 1_565
H(4) C(22) 3.5741 no 2_555
H(4) H(7) 3.4028 no 1_565
H(4) H(15) 3.3720 no 1_565
H(4) H(19) 3.4141 no 1_455
H(4) H(23) 2.6252 no 2_555
H(5) C(19) 3.2178 no 1_455
H(5) C(20) 3.0282 no 1_455
H(5) H(16) 2.6217 no 1_455
H(5) H(17) 3.5876 no 1_455
H(5) H(19) 2.5256 no 1_455
H(5) H(20) 3.0295 no 1_455
H(5) H(22) 3.4657 no 2_555
H(5) H(23) 3.4003 no 2_555
H(6) O(1) 3.2522 no 1_455
H(6) H(11) 2.7826 no 2_556
H(6) H(16) 3.2931 no 1_455
H(6) H(19) 3.5124 no 1_455
H(6) H(20) 3.3182 no 1_455
H(7) C(22) 3.3368 no 2_545
H(7) H(4) 3.4028 no 1_545
H(7) H(8) 3.5134 no 1_655
H(7) H(23) 2.8406 no 2_545
H(7) H(24) 2.9658 no 2_545
H(8) P(1) 3.5088 no 1_455
H(8) O(1) 3.1909 no 1_455
H(8) O(4) 2.3123 no 1_455
H(8) C(20) 3.4652 no 1_445
H(8) H(7) 3.5134 no 1_455
H(8) H(15) 2.7823 no 1_455
H(8) H(16) 2.8872 no 1_455
H(8) H(18) 2.8426 no 1_445
H(8) H(19) 3.2616 no 1_445
H(8) H(21) 2.8481 no 2_545
H(9) O(1) 3.0402 no 1_455
H(9) C(16) 3.1730 no 1_455
H(9) C(17) 3.5365 no 1_455
H(9) H(11) 2.9129 no 2_556
H(9) H(12) 2.9612 no 2_556
H(9) H(14) 2.9347 no 1_455
H(9) H(15) 3.5654 no 1_455
H(10) C(3) 3.0931 no 2_546
H(10) C(12) 3.2660 no 2_556
H(10) C(13) 3.1904 no 2_556
H(10) C(14) 3.0003 no 2_556
H(10) C(15) 3.0760 no 1_455
H(10) C(16) 3.3144 no 1_455
H(10) H(1) 2.3579 no 2_546
H(10) H(2) 3.1978 no 2_546
H(10) H(3) 3.1507 no 2_546
H(10) H(11) 3.1553 no 2_556
H(10) H(12) 2.8008 no 2_556
H(10) H(13) 2.9675 no 1_455
H(10) H(14) 3.4129 no 1_455
H(11) C(3) 3.3591 no 2_546
H(11) C(4) 3.2629 no 2_546
H(11) C(5) 3.4576 no 2_546
H(11) C(10) 3.1694 no 2_546
H(11) C(11) 3.3051 no 2_546
H(11) H(1) 2.6588 no 2_546
H(11) H(3) 2.7381 no 2_546
H(11) H(6) 2.7826 no 2_546
H(11) H(9) 2.9129 no 2_546
H(11) H(10) 3.1553 no 2_546
H(11) H(13) 3.0579 no 2_656
H(12) O(1) 2.7382 no 2_646
H(12) C(2) 3.1747 no 2_646
H(12) C(3) 3.1601 no 2_646
H(12) C(10) 3.5262 no 2_546
H(12) C(11) 3.4436 no 2_546
H(12) H(1) 2.9059 no 2_646
H(12) H(2) 2.9715 no 2_646
H(12) H(9) 2.9612 no 2_546
H(12) H(10) 2.8008 no 2_546
H(13) C(3) 3.5269 no 2_646
H(13) C(11) 3.2347 no 1_655
H(13) C(11) 3.2201 no 2_646
H(13) C(12) 2.8358 no 2_646
H(13) C(13) 2.9285 no 2_646
H(13) C(14) 3.4929 no 2_646
H(13) C(18) 3.3839 no 2_646
H(13) H(1) 2.6984 no 2_646
H(13) H(2) 3.3209 no 1_545
H(13) H(10) 2.9675 no 1_655
H(13) H(11) 3.0579 no 2_646
H(14) C(8) 3.5065 no 1_655
H(14) C(10) 3.0389 no 1_655
H(14) C(11) 3.3284 no 1_655
H(14) C(20) 3.2439 no 1_545
H(14) H(2) 3.1309 no 1_545
H(14) H(3) 3.0630 no 1_645
H(14) H(9) 2.9347 no 1_655
H(14) H(10) 3.4129 no 1_655
H(14) H(18) 3.3381 no 1_545
H(14) H(19) 3.2915 no 1_545
H(14) H(20) 2.6187 no 1_545
H(15) C(8) 3.1399 no 1_655
H(15) C(20) 3.4017 no 1_545
H(15) H(4) 3.3720 no 1_545
H(15) H(8) 2.7823 no 1_655
H(15) H(9) 3.5654 no 1_655
H(15) H(18) 2.8513 no 1_545
H(15) H(20) 3.1396 no 1_545
H(16) O(3) 3.4947 no 1_655
H(16) C(5) 3.3796 no 1_655
H(16) C(8) 3.0867 no 1_655
H(16) H(5) 2.6217 no 1_655
H(16) H(6) 3.2931 no 1_655
H(16) H(8) 2.8872 no 1_655
H(16) H(22) 3.5575 no 2_655
H(16) H(24) 3.3203 no 1_655
H(16) H(25) 3.1467 no 1_655
H(17) O(4) 2.8908 no 2_655
H(17) C(22) 3.3733 no 1_655
H(17) H(5) 3.5876 no 1_655
H(17) H(22) 2.7814 no 2_655
H(17) H(24) 2.7157 no 1_655
H(17) H(25) 3.1653 no 1_655
H(17) H(25) 3.1230 no 2_555
H(18) C(8) 3.2884 no 1_665
H(18) C(17) 3.4607 no 1_565
H(18) C(22) 3.2405 no 2_555
H(18) H(8) 2.8426 no 1_665
H(18) H(14) 3.3381 no 1_565
H(18) H(15) 2.8513 no 1_565
H(18) H(21) 3.3255 no 2_655
H(18) H(22) 3.4306 no 2_655
H(18) H(23) 2.8380 no 2_555
H(18) H(24) 3.3081 no 2_555
H(18) H(25) 3.0506 no 2_555
H(19) C(4) 3.5626 no 1_655
H(19) C(5) 3.2688 no 1_655
H(19) C(8) 3.2970 no 1_665
H(19) C(21) 3.0097 no 2_655
H(19) H(3) 3.4170 no 1_655
H(19) H(4) 3.4141 no 1_655
H(19) H(5) 2.5256 no 1_655
H(19) H(6) 3.5124 no 1_655
H(19) H(8) 3.2616 no 1_665
H(19) H(14) 3.2915 no 1_565
H(19) H(21) 2.7642 no 2_655
H(19) H(22) 2.4989 no 2_655
H(19) H(23) 3.2238 no 2_655
H(20) C(5) 3.5175 no 1_655
H(20) C(16) 3.0764 no 1_565
H(20) C(17) 3.3515 no 1_565
H(20) H(3) 3.5047 no 1_655
H(20) H(5) 3.0295 no 1_655
H(20) H(6) 3.3182 no 1_655
H(20) H(14) 2.6187 no 1_565
H(20) H(15) 3.1396 no 1_565
H(21) C(7) 3.1593 no 2_555
H(21) C(8) 2.7997 no 2_555
H(21) C(20) 3.4380 no 2_645
H(21) H(8) 2.8481 no 2_555
H(21) H(18) 3.3255 no 2_645
H(21) H(19) 2.7642 no 2_645
H(21) H(22) 3.3368 no 2_555
H(21) H(25) 3.1357 no 2_555
H(22) O(3) 3.3344 no 2_545
H(22) C(19) 3.3213 no 2_645
H(22) C(20) 3.1839 no 2_645
H(22) C(21) 3.5479 no 2_545
H(22) C(22) 3.3853 no 2_545
H(22) H(5) 3.4657 no 2_545
H(22) H(16) 3.5575 no 2_645
H(22) H(17) 2.7814 no 2_645
H(22) H(18) 3.4306 no 2_645
H(22) H(19) 2.4989 no 2_645
H(22) H(21) 3.3368 no 2_545
H(22) H(24) 2.5623 no 2_545
H(23) O(2) 2.8693 no 2_545
H(23) C(4) 3.5109 no 2_545
H(23) C(6) 3.5649 no 2_555
H(23) C(7) 3.4183 no 2_555
H(23) C(20) 3.5771 no 2_545
H(23) H(4) 2.6252 no 2_545
H(23) H(5) 3.4003 no 2_545
H(23) H(7) 2.8406 no 2_555
H(23) H(18) 2.8380 no 2_545
H(23) H(19) 3.2238 no 2_645
H(24) P(1) 3.4889 no 2_555
H(24) O(3) 3.5194 no 2_555
H(24) O(4) 2.6370 no 2_555
H(24) C(7) 3.5209 no 2_555
H(24) C(19) 3.4413 no 1_455
H(24) C(21) 3.3815 no 2_555
H(24) H(7) 2.9658 no 2_555
H(24) H(16) 3.3203 no 1_455
H(24) H(17) 2.7157 no 1_455
H(24) H(18) 3.3081 no 2_545
H(24) H(22) 2.5623 no 2_555
H(25) O(2) 2.9052 no 2_545
H(25) C(19) 3.3864 no 2_545
H(25) H(16) 3.1467 no 1_455
H(25) H(17) 3.1653 no 1_455
H(25) H(17) 3.1230 no 2_545
H(25) H(18) 3.0506 no 2_545
H(25) H(21) 3.1357 no 2_545

loop_
_geom_torsion_atom_site_label_1
_geom_torsion_atom_site_label_2
_geom_torsion_atom_site_label_3
_geom_torsion_atom_site_label_4
_geom_torsion
_geom_torsion_publ_flag
O(2) P(1) O(3) C(21) 90.39(11) no
O(3) P(1) O(2) C(19) -136.61(10) no
O(4) P(1) O(2) C(19) -9.49(13) no
O(2) P(1) C(1) C(2) -47.87(10) no
O(2) P(1) C(1) C(5) 64.73(10) no
O(2) P(1) C(1) C(6) -168.49(8) no
C(1) P(1) O(2) C(19) 116.87(11) no
O(4) P(1) O(3) C(21) -36.37(13) no
O(3) P(1) C(1) C(2) -155.55(9) no
O(3) P(1) C(1) C(5) -42.95(11) no
O(3) P(1) C(1) C(6) 83.83(9) no
C(1) P(1) O(3) C(21) -161.62(10) no
O(4) P(1) C(1) C(2) 78.66(11) no
O(4) P(1) C(1) C(5) -168.74(8) no
O(4) P(1) C(1) C(6) -41.96(11) no
P(1) O(2) C(19) C(20) -144.00(11) no
P(1) O(3) C(21) C(22) 172.89(11) no
P(1) C(1) C(2) O(1) -54.98(18) no
P(1) C(1) C(2) C(3) 122.96(10) no
P(1) C(1) C(5) C(4) -95.85(12) no
P(1) C(1) C(6) C(7) -79.33(12) no
P(1) C(1) C(6) C(9) 156.80(9) no
C(2) C(1) C(5) C(4) 18.55(15) no
C(5) C(1) C(2) O(1) -173.84(14) no
C(5) C(1) C(2) C(3) 4.10(15) no
C(2) C(1) C(6) C(7) 163.77(11) no
C(2) C(1) C(6) C(9) 39.90(17) no
C(6) C(1) C(2) O(1) 62.91(19) no
C(6) C(1) C(2) C(3) -119.15(13) no
C(5) C(1) C(6) C(7) 46.68(17) no
C(5) C(1) C(6) C(9) -77.19(15) no
C(6) C(1) C(5) C(4) 140.62(12) no
O(1) C(2) C(3) C(4) 152.66(15) no
C(1) C(2) C(3) C(4) -25.23(16) no
C(2) C(3) C(4) C(5) 36.11(16) no
C(3) C(4) C(5) C(1) -34.25(17) no
C(1) C(6) C(9) C(10) 84.47(17) no
C(1) C(6) C(9) C(18) -97.56(16) no
C(7) C(6) C(9) C(10) -38.2(2) no
C(7) C(6) C(9) C(18) 139.81(14) no
C(6) C(9) C(10) C(11) -179.64(13) no
C(6) C(9) C(18) C(13) -178.11(13) no
C(6) C(9) C(18) C(17) 1.4(3) no
C(10) C(9) C(18) C(13) -0.1(3) no
C(10) C(9) C(18) C(17) 179.36(14) no
C(18) C(9) C(10) C(11) 2.4(3) no
C(9) C(10) C(11) C(12) -2.8(3) no
C(10) C(11) C(12) C(13) 0.9(3) no
C(11) C(12) C(13) C(14) -179.59(15) no
C(11) C(12) C(13) C(18) 1.3(3) no
C(12) C(13) C(14) C(15) -178.51(14) no
C(12) C(13) C(18) C(9) -1.7(3) no
C(12) C(13) C(18) C(17) 178.82(14) no
C(14) C(13) C(18) C(9) 179.21(14) no
C(14) C(13) C(18) C(17) -0.3(3) no
C(18) C(13) C(14) C(15) 0.6(3) no
C(13) C(14) C(15) C(16) -0.5(3) no
C(14) C(15) C(16) C(17) 0.1(3) no
C(15) C(16) C(17) C(18) 0.2(3) no
C(16) C(17) C(18) C(9) -179.57(14) no
C(16) C(17) C(18) C(13) -0.1(3) no
